data_1525201
loop_
_publ_author_name
'Savelsberg, G.'
'Schaefer, H.'

_publ_section_title
;
 Zur Kenntnis von Na2 Cu4 S3 und K Cu3 Te2
;
_journal_name_full 'Materials Research Bulletin'
_journal_page_first 1291
_journal_page_last 1297
_journal_volume 16
_journal_year 1981
_chemical_formula_sum 'Cu3 K Te2'
_chemical_name_systematic 'K Cu3 Te2'
_space_group_IT_number 12
_symmetry_space_group_name_Hall '-C 2y'
_symmetry_space_group_name_H-M 'C 1 2/m 1'
_cell_angle_alpha 90
_cell_angle_beta 111.86
_cell_angle_gamma 90
_cell_formula_units_Z 4
_cell_length_a 16.453
_cell_length_b 4.294
_cell_length_c 8.661
_cell_volume 567.895
_citation_journal_id_ASTM MRBUAC
_cod_data_source_file Savelsberg_MRBUAC_1981_512.cif
_cod_data_source_block Cu3K1Te2
_cod_original_cell_volume 567.8953
_cod_original_formula_sum 'Cu3 K1 Te2'
_cod_database_code 1525201

loop_
_symmetry_equiv_pos_as_xyz
x,y,z
-x,y,-z
-x,-y,-z
x,-y,z
x+1/2,y+1/2,z
-x+1/2,y+1/2,-z
-x+1/2,-y+1/2,-z
x+1/2,-y+1/2,z

loop_
_atom_site_label
_atom_site_type_symbol
_atom_site_fract_x
_atom_site_fract_y
_atom_site_fract_z
_atom_site_occupancy
_atom_site_U_iso_or_equiv
Te2 Te-2 0.5213 0 0.2423 1 0.0
Cu1 Cu+1 0.5843 0 0.6024 1 0.0
Te1 Te-2 0.7983 0 0.3061 1 0.0
K1 K+1 0.1336 0 0.0446 1 0.0
Cu3 Cu+1 0.9304 0 0.5864 1 0.0
Cu2 Cu+1 0.6959 0 0.4711 1 0.0
